data_7247599
loop_
_publ_author_name
'Akram, Sehrish'
'Mehmood, Arshad'
'Noureen, Sajida'
'Ahmed, Maqsood'

_publ_section_title
;
 In the pursuit of a &#x2018;disappearing&#x2019; anhydrous phase of the
 antipyrine--dipicolinic acid (ANT--DPA) co-crystal: explained through
 relative stability and charge density analyses
;
_journal_issue 46
_journal_name_full CrystEngComm
_journal_page_first 6478
_journal_page_last 6488
_journal_paper_doi 10.1039/D3CE00591G
_journal_volume 25
_journal_year 2023
_chemical_formula_moiety 'C46 H40 F6 Fe, 0.5[C6H14]'
_chemical_formula_sum 'C49 H47 F6 Fe'
_chemical_formula_weight 805.71
_space_group_crystal_system monoclinic
_space_group_IT_number 14
_space_group_name_Hall '-P 2ybc'
_space_group_name_H-M_alt 'P 1 21/c 1'
_atom_sites_solution_hydrogens geom
_atom_sites_solution_primary dual
_atom_sites_solution_secondary difmap
_audit_block_doi 10.5517/ccdc.csd.cc2cb9pq
_audit_creation_date 2021-05-26
_audit_creation_method
;
Olex2 1.3
(compiled 2020.11.12 svn.r5f609507 for OlexSys, GUI svn.r6272)
;
_audit_update_record
;
2022-07-07 deposited with the CCDC.	2023-10-31 downloaded from the CCDC.
;
_cell_angle_alpha 90
_cell_angle_beta 98.4560(10)
_cell_angle_gamma 90
_cell_formula_units_Z 4
_cell_length_a 11.31550(10)
_cell_length_b 17.9907(2)
_cell_length_c 20.6727(2)
_cell_measurement_reflns_used 29830
_cell_measurement_temperature 120(2)
_cell_measurement_theta_max 72.7280
_cell_measurement_theta_min 4.1830
_cell_volume 4162.67(7)
_computing_cell_refinement 'CrysAlisPro 1.171.40.67a (Rigaku OD, 2019)'
_computing_data_collection 'CrysAlisPro 1.171.40.67a (Rigaku OD, 2019)'
_computing_data_reduction 'CrysAlisPro 1.171.40.67a (Rigaku OD, 2019)'
_computing_molecular_graphics 'Olex2 1.3 (Dolomanov et al., 2009)'
_computing_publication_material 'Olex2 1.3 (Dolomanov et al., 2009)'
_computing_structure_refinement 'SHELXL 2018/3 (Sheldrick, 2015)'
_computing_structure_solution 'SHELXT 2018/2 (Sheldrick, 2018)'
_diffrn_ambient_environment 'N2 gas'
_diffrn_ambient_temperature 120(2)
_diffrn_crystal_treatment 'flash frozen in gaseous N2'
_diffrn_detector 'CCD area detector'
_diffrn_detector_area_resol_mean 5.2349
_diffrn_detector_type 'Agilent Diffraction Atlas S2 detector'
_diffrn_measured_fraction_theta_full 1.000
_diffrn_measured_fraction_theta_max 0.994
_diffrn_measurement_details
;
List of Runs (angles in degrees, time in seconds):

  # Type    Start    End  Width  t~exp~   \w     \q     \k     \f   Frames
#--------------------------------------------------------------------------
  1  \w    -21.00  33.00   1.00    3.00    --  -41.70  38.00   0.00   54
  2  \w     -5.00  38.00   1.00    3.00    --  -41.70  19.00  30.00   43
  3  \w   -116.00 -17.00   1.00    3.00    --  -41.70 -38.00-150.00   99
  4  \w     -5.00  38.00   1.00    3.00    --  -41.70  19.00 150.00   43
  5  \w    -21.00  33.00   1.00    3.00    --  -41.70  38.00 -60.00   54
  6  \w      7.00  14.00   1.00    3.00    --   41.70  83.00-125.32    7
  7  \w     10.00  36.00   1.00    3.00    --   41.70  75.00 -40.64   26
  8  \w    -21.00  74.00   1.00    3.00    --   41.70 -77.00  90.00   95
  9  \w      8.00  36.00   1.00    3.00    --   41.70  82.00-160.99   28
 10  \w      7.00  34.00   1.00    3.00    --   41.70  83.00 -29.93   27
 11  \w     31.00  72.00   1.00   12.00    --  104.36 -45.00  30.00   41
 12  \w     22.00 106.00   1.00   12.00    --  104.36 -94.00  30.00   84
 13  \w     75.00 177.00   1.00   12.00    --  104.36  61.00 -30.00  102
 14  \w     31.00  72.00   1.00   12.00    --  104.36 -45.00  90.00   41
 15  \w     32.00  93.00   1.00   12.00    --  104.36 -61.00  60.00   61
 16  \w     31.00 112.00   1.00   12.00    --  104.36-125.00   0.00   81
 17  \w     75.00 178.00   1.00   12.00    --  104.36  60.00-101.82  103
 18  \w     31.00 112.00   1.00   12.00    --  104.36-125.00-150.00   81
 19  \w     28.00 108.00   1.00   12.00    --  104.36-110.00 107.91   80
 20  \w     75.00 177.00   1.00   12.00    --  104.36  61.00 -48.95  102
 21  \w     79.00 177.00   1.00   12.00    --  104.36  45.00-120.00   98
 22  \w     75.00 177.00   1.00   12.00    --  104.36  61.00 -60.00  102
 23  \w     28.00  57.00   1.00   12.00    --  104.36 -30.00-120.00   29
 24  \w     32.00  93.00   1.00   12.00    --  104.36 -61.00-180.00   61
 25  \w     77.00 177.00   1.00   12.00    --  104.36  54.00 -86.62  100
 26  \w     75.00 177.00   1.00   12.00    --  104.36  61.00 -90.00  102
 27  \w     31.00  72.00   1.00   12.00    --  104.36 -45.00 -60.00   41
 28  \w    103.00 178.00   1.00   12.00    --  104.36  77.00-180.00   75
 29  \w    103.00 178.00   1.00   12.00    --  104.36  77.00  90.00   75
 30  \w     75.00 177.00   1.00   12.00    --  104.36  61.00 -80.88  102
 31  \w     77.00 177.00   1.00   12.00    --  104.36  52.00 -63.23  100
 32  \w     -5.00  38.00   1.00    3.00    --  -41.70  19.00-120.00   43
 33  \w     -5.00  38.00   1.00    3.00    --  -41.70  19.00-150.00   43
 34  \w   -116.00 -17.00   1.00    3.00    --  -41.70 -38.00  60.00   99
 35  \w   -114.00 -14.00   1.00    3.00    --  -41.70 -57.00   0.00  100
 36  \w     27.00  98.00   1.00    3.00    --   41.70-125.00 -30.00   71
 37  \w      7.00  14.00   1.00    3.00    --   41.70  84.00  73.82    7
 38  \w      7.00  33.00   1.00    3.00    --   41.70  84.00 -90.54   26
 39  \w      9.00  42.00   1.00    3.00    --   41.70  76.00  19.85   33
 40  \w     10.00  36.00   1.00    3.00    --   41.70  75.00 142.11   26
 41  \w     75.00 177.00   1.00   12.00    --  104.36  61.00   0.00  102
 42  \w     74.00 178.00   1.00   12.00    --  104.36  68.00  99.30  104
 43  \w     76.00 178.00   1.00   12.00    --  104.36  30.00-180.00  102
 44  \w     76.00 178.00   1.00   12.00    --  104.36  30.00  60.00  102
;
_diffrn_measurement_device '\k-geometry diffractometer'
_diffrn_measurement_device_type 'SuperNova, Atlas S2'
_diffrn_measurement_method '\w scans'
_diffrn_measurement_specimen_support 'MiTeGen micromount'
_diffrn_orient_matrix_type 'CrysAlisPro convention (1999,Acta A55,543-557)'
_diffrn_orient_matrix_UB_11 -0.1111405000
_diffrn_orient_matrix_UB_12 0.0300285000
_diffrn_orient_matrix_UB_13 -0.0442814000
_diffrn_orient_matrix_UB_21 -0.0804975000
_diffrn_orient_matrix_UB_22 -0.0494405000
_diffrn_orient_matrix_UB_23 0.0360188000
_diffrn_orient_matrix_UB_31 -0.0101871000
_diffrn_orient_matrix_UB_32 0.0631899000
_diffrn_orient_matrix_UB_33 0.0491478000
_diffrn_radiation_monochromator mirror
_diffrn_radiation_probe x-ray
_diffrn_radiation_type 'Cu K\a'
_diffrn_radiation_wavelength 1.54184
_diffrn_reflns_av_R_equivalents 0.0331
_diffrn_reflns_av_unetI/netI 0.0146
_diffrn_reflns_Laue_measured_fraction_full 1.000
_diffrn_reflns_Laue_measured_fraction_max 0.994
_diffrn_reflns_limit_h_max 14
_diffrn_reflns_limit_h_min -13
_diffrn_reflns_limit_k_max 22
_diffrn_reflns_limit_k_min -22
_diffrn_reflns_limit_l_max 25
_diffrn_reflns_limit_l_min -24
_diffrn_reflns_number 76387
_diffrn_reflns_point_group_measured_fraction_full 1.000
_diffrn_reflns_point_group_measured_fraction_max 0.994
_diffrn_reflns_theta_full 67.684
_diffrn_reflns_theta_max 73.069
_diffrn_reflns_theta_min 3.272
_diffrn_source 'microfocus sealed tube'
_diffrn_source_type 'Agilent Diffraction microfocus tube'
_exptl_absorpt_coefficient_mu 3.404
_exptl_absorpt_correction_T_max 1.000
_exptl_absorpt_correction_T_min 0.231
_exptl_absorpt_correction_type gaussian
_exptl_absorpt_process_details
;
CrysAlisPro 1.171.40.67a (Rigaku Oxford Diffraction, 2019)
Numerical absorption correction based on gaussian integration over
			a multifaceted crystal model
Empirical absorption correction using spherical harmonics,
 implemented in SCALE3 ABSPACK scaling algorithm.
;
_exptl_crystal_colour 'clear orange'
_exptl_crystal_colour_lustre clear
_exptl_crystal_colour_primary orange
_exptl_crystal_density_diffrn 1.286
_exptl_crystal_description block
_exptl_crystal_F_000 1684
_exptl_crystal_recrystallization_method 'crystallised from hexane at -30 degC'
_exptl_crystal_size_max 0.567
_exptl_crystal_size_mid 0.363
_exptl_crystal_size_min 0.325
_refine_diff_density_max 0.314
_refine_diff_density_min -0.411
_refine_diff_density_rms 0.037
_refine_ls_extinction_method none
_refine_ls_goodness_of_fit_ref 1.051
_refine_ls_hydrogen_treatment constr
_refine_ls_matrix_type full
_refine_ls_number_parameters 589
_refine_ls_number_reflns 8270
_refine_ls_number_restraints 384
_refine_ls_restrained_S_all 1.031
_refine_ls_R_factor_all 0.0365
_refine_ls_R_factor_gt 0.0350
_refine_ls_shift/su_max 0.003
_refine_ls_shift/su_mean 0.000
_refine_ls_structure_factor_coef Fsqd
_refine_ls_weighting_details 'w=1/[\s^2^(Fo^2^)+(0.0564P)^2^+0.9967P] where P=(Fo^2^+2Fc^2^)/3'
_refine_ls_weighting_scheme calc
_refine_ls_wR_factor_gt 0.0968
_refine_ls_wR_factor_ref 0.0983
_reflns_Friedel_coverage 0.000
_reflns_number_gt 7881
_reflns_number_total 8270
_reflns_threshold_expression 'I > 2\s(I)'
_cod_data_source_file d3ce00591g2.cif
_cod_data_source_block feljtb
_cod_depositor_comments 'Adding full bibliography for 7247599--7247600.cif.'
_cod_database_code 7247599
_nottingham_internal_coll_name FELJTB
_nottingham_internal_coll_number 18657
_nottingham_internal_coll_client LJT/DLK
_nottingham_internal_coll_type custom
_nottingham_internal_coll_frame_method '\w scans'
_nottingham_internal_coll_frame_time '12.00, 3.00'
_nottingham_internal_coll_frame_width 1.00
_nottingham_internal_coll_user pczlt
_nottingham_internal_coll_date 19/02/2020
_nottingham_internal_coll_location NOTTS
_nottingham_internal_coll_instrument 'GVB, PL13110001'
_nottingham_internal_process_date 20/02/2020
_nottingham_internal_process_user pczlt
_nottingham_internal_solution_date 02/04/2021
_nottingham_internal_solution_user pczlt
_nottingham_internal_refinement_date 02/04/2021
_nottingham_internal_refinement_user pczlt
_nottingham_internal_self_validation_date 02/04/2021
_nottingham_internal_self_validation_user pczlt
_nottingham_internal_validation_date 06/05/2022
_nottingham_internal_validation_user pczspa
_nottingham_internal_archive_date 06/05/2022
_shelx_shelxl_version_number 2018/3
_chemical_oxdiff_formula 'C46 H40 Fe F6'
_chemical_oxdiff_usercomment 'FELJTB #18657 GVB-1779 for LJT/DLK in Fomblin film on a micromount'
_shelx_space_group_comment
;
The symmetry employed for this shelxl refinement is uniquely defined
by the following loop, which should always be used as a source of
symmetry information in preference to the above space-group names.
They are only intended as comments.
;
_shelx_estimated_absorpt_t_max 0.404
_shelx_estimated_absorpt_t_min 0.248
_reflns_odcompleteness_completeness 99.97
_reflns_odcompleteness_iscentric 1
_reflns_odcompleteness_theta 66.97
_olex2_refinement_description
;
1. Fixed Uiso
 At 1.2 times of:
  All C(H) groups
 At 1.5 times of:
  All C(H,H,H) groups
2. Restrained distances
 C28-C37B \\sim C28-C37A
 with sigma of 0.02
 C37B-C38B \\sim C37A-C38A
 with sigma of 0.02
 C37B-C42B \\sim C37A-C42A
 with sigma of 0.02
 C38B-C43B \\sim C38A-C43A
 with sigma of 0.02
 C38B-C39B \\sim C38A-C39A
 with sigma of 0.02
 C42B-C44B \\sim C42A-C44A
 with sigma of 0.02
 C42B-C41B \\sim C42A-C41A
 with sigma of 0.02
 C38B-C42B \\sim C38A-C42A
 with sigma of 0.04
 C38B-C40B \\sim C38A-C40A
 with sigma of 0.04
 C42B-C40B \\sim C42A-C40A
 with sigma of 0.04
 C41B-C39B \\sim C41A-C39A
 with sigma of 0.04
 C41B-C40B \\sim C41A-C40A
 with sigma of 0.02
 C40B-C39B \\sim C40A-C39A
 with sigma of 0.02
 C43B-C39B \\sim C43A-C39A
 with sigma of 0.04
 C44B-C41B \\sim C44A-C41A
 with sigma of 0.04
 C28-C38B \\sim C28-C38A
 with sigma of 0.04
 C28-C42B \\sim C28-C42A
 with sigma of 0.04
 C37B-C43B \\sim C37A-C43A
 with sigma of 0.04
 C37B-C44B \\sim C37A-C44A
 with sigma of 0.04
 C37B-C41B \\sim C37A-C41A
 with sigma of 0.04
 C37B-C39B \\sim C37A-C39A
 with sigma of 0.04
 F1B-C45 \\sim F1A-C45
 with sigma of 0.02
 F2B-C45 \\sim F2A-C45
 with sigma of 0.02
 F3B-C45 \\sim F3A-C45
 with sigma of 0.02
3. Uiso/Uaniso restraints and constraints
C37A \\sim C38A \\sim C39A \\sim C40A \\sim C41A \\sim C42A \\sim C43A \\sim
C44A \\sim H39A \\sim H40A \\sim H41A \\sim H43D \\sim H43E \\sim H43F \\sim
H44D \\sim H44E \\sim H44F: within 2A with sigma of 0.04 and sigma for terminal
atoms of 0.08 within 2A
C37B \\sim C38B \\sim C39B \\sim C40B \\sim C41B \\sim C42B \\sim C43B \\sim
C44B \\sim H39B \\sim H40B \\sim H41B \\sim H43A \\sim H43B \\sim H43C \\sim
H44A \\sim H44B \\sim H44C: within 2A with sigma of 0.04 and sigma for terminal
atoms of 0.08 within 2A
F1B \\sim F2B \\sim F3B \\sim F1A \\sim F2A \\sim F3A: within 2A with sigma of
0.04 and sigma for terminal atoms of 0.08 within 2A
4. Rigid body (RIGU) restrains
 C37B, C38B, C39B, C40B, C41B, C42B, C43B, C44B, H39B, H40B, H41B, H43A, H43B,
 H43C, H44A, H44B, H44C
 with sigma for 1-2 distances of 0.004 and sigma for 1-3 distances of 0.004
 C37A, C38A, C39A, C40A, C41A, C42A, C43A, C44A, H39A, H40A, H41A, H43D, H43E,
 H43F, H44D, H44E, H44F
 with sigma for 1-2 distances of 0.004 and sigma for 1-3 distances of 0.004
 F1B, F2B, F3B, F1A, F2A, F3A
 with sigma for 1-2 distances of 0.004 and sigma for 1-3 distances of 0.004
5. Others
 Sof(C37A)=Sof(C38A)=Sof(C39A)=Sof(H39A)=Sof(C40A)=Sof(H40A)=Sof(C41A)=
 Sof(H41A)=Sof(C42A)=Sof(C43A)=Sof(H43D)=Sof(H43E)=Sof(H43F)=Sof(C44A)=
 Sof(H44D)=Sof(H44E)=Sof(H44F)=1-FVAR(1)
 Sof(C37B)=Sof(C38B)=Sof(C39B)=Sof(H39B)=Sof(C40B)=Sof(H40B)=Sof(C41B)=
 Sof(H41B)=Sof(C42B)=Sof(C43B)=Sof(H43A)=Sof(H43B)=Sof(H43C)=Sof(C44B)=
 Sof(H44A)=Sof(H44B)=Sof(H44C)=FVAR(1)
 Sof(F1A)=Sof(F2A)=Sof(F3A)=1-FVAR(2)
 Sof(F1B)=Sof(F2B)=Sof(F3B)=FVAR(2)
6.a Aromatic/amide H refined with riding coordinates:
 C3(H3), C5(H5), C9(H9), C10(H10), C11(H11), C17(H17), C18(H18), C19(H19),
 C25(H25), C27(H27), C31(H31), C32(H32), C33(H33), C39B(H39B), C40B(H40B),
 C41B(H41B), C39A(H39A), C40A(H40A), C41A(H41A)
6.b Idealised Me refined as rotating group:
 C13(H13A,H13B,H13C), C14(H14A,H14B,H14C), C21(H21A,H21B,H21C), C22(H22A,H22B,
 H22C), C35(H35A,H35B,H35C), C36(H36A,H36B,H36C), C43B(H43A,H43B,H43C),
 C44B(H44A,H44B,H44C), C43A(H43D,H43E,H43F), C44A(H44D,H44E,H44F)
;
_smtbx_masks_special_details
;
A solvent mask was calculated and 100 electrons were 
found in a volume of 436\%A^3^ in 2 voids per unit cell. 
This is consistent with the presence of 
0.5[C6H14] per Formula Unit 
which account for 100 electrons 
per unit cell.
;
_smtbx_masks_void_probe_radius 1.2
_smtbx_masks_void_truncation_radius 1.2
_olex2_exptl_crystal_mounting_method 'in fomblin film on a micromount'
_olex2_submission_original_sample_id FELJTB
_olex2_submission_special_instructions 'No special instructions were received'
_oxdiff_exptl_absorpt_empirical_details
;
Empirical correction (ABSPACK) includes:
- Absorption correction using spherical harmonics
- Frame scaling
;
_oxdiff_exptl_absorpt_empirical_full_max 1.914
_oxdiff_exptl_absorpt_empirical_full_min 0.774

loop_
_space_group_symop_operation_xyz
'x, y, z'
'-x, y+1/2, -z+1/2'
'-x, -y, -z'
'x, -y-1/2, z-1/2'

loop_
_atom_site_label
_atom_site_type_symbol
_atom_site_fract_x
_atom_site_fract_y
_atom_site_fract_z
_atom_site_U_iso_or_equiv
_atom_site_adp_type
_atom_site_occupancy
_atom_site_site_symmetry_order
_atom_site_calc_flag
_atom_site_refinement_flags_posn
_atom_site_refinement_flags_adp
_atom_site_refinement_flags_occupancy
_atom_site_disorder_assembly
_atom_site_disorder_group
Fe1 Fe 0.28870(2) 0.49582(2) 0.71616(2) 0.03364(8) Uani 1 1 d . . . . .
F4 F 0.33939(12) 0.25984(7) 0.98906(5) 0.0681(3) Uani 1 1 d . . . . .
F5 F 0.32786(16) 0.18149(7) 0.91020(6) 0.0865(4) Uani 1 1 d . . . . .
F6 F 0.16972(12) 0.22738(8) 0.93724(5) 0.0745(4) Uani 1 1 d . . . . .
C1 C 0.26522(11) 0.58499(7) 0.65476(6) 0.0262(2) Uani 1 1 d . . . . .
C2 C 0.18104(11) 0.64286(7) 0.64794(6) 0.0277(2) Uani 1 1 d . . . . .
C3 C 0.18475(12) 0.69862(7) 0.60138(7) 0.0316(3) Uani 1 1 d . . . . .
H3 H 0.127150 0.737396 0.597154 0.038 Uiso 1 1 calc R U . . .
C4 C 0.27301(12) 0.69725(8) 0.56117(6) 0.0330(3) Uani 1 1 d . . . . .
C5 C 0.35771(12) 0.64091(8) 0.56687(6) 0.0327(3) Uani 1 1 d . . . . .
H5 H 0.418093 0.640303 0.539440 0.039 Uiso 1 1 calc R U . . .
C6 C 0.35316(11) 0.58554(7) 0.61310(6) 0.0277(2) Uani 1 1 d . . . . .
C7 C 0.08624(12) 0.64373(7) 0.69148(7) 0.0316(3) Uani 1 1 d . . . . .
C8 C -0.02161(13) 0.60612(8) 0.67081(9) 0.0430(4) Uani 1 1 d . . . . .
C9 C -0.10748(15) 0.60461(10) 0.71252(11) 0.0566(5) Uani 1 1 d . . . . .
H9 H -0.180999 0.579597 0.699279 0.068 Uiso 1 1 calc R U . . .
C10 C -0.08749(16) 0.63885(11) 0.77278(11) 0.0607(5) Uani 1 1 d . . . . .
H10 H -0.146636 0.636436 0.800913 0.073 Uiso 1 1 calc R U . . .
C11 C 0.01813(16) 0.67674(10) 0.79264(9) 0.0508(4) Uani 1 1 d . . . . .
H11 H 0.030584 0.700712 0.834028 0.061 Uiso 1 1 calc R U . . .
C12 C 0.10678(13) 0.67987(8) 0.75192(7) 0.0375(3) Uani 1 1 d . . . . .
C13 C -0.04467(15) 0.56880(10) 0.60517(11) 0.0578(5) Uani 1 1 d . . . . .
H13A H -0.041377 0.605798 0.570685 0.087 Uiso 1 1 calc R U . . .
H13B H -0.123899 0.545620 0.599454 0.087 Uiso 1 1 calc R U . . .
H13C H 0.016221 0.530624 0.602531 0.087 Uiso 1 1 calc R U . . .
C14 C 0.22093(16) 0.72162(11) 0.77320(8) 0.0491(4) Uani 1 1 d . . . . .
H14A H 0.288826 0.687466 0.775108 0.074 Uiso 1 1 calc R U . . .
H14B H 0.219139 0.743215 0.816567 0.074 Uiso 1 1 calc R U . . .
H14C H 0.229261 0.761399 0.741802 0.074 Uiso 1 1 calc R U . . .
C15 C 0.44298(12) 0.52408(8) 0.62182(6) 0.0317(3) Uani 1 1 d . . . . .
C16 C 0.42857(15) 0.46192(8) 0.58006(7) 0.0418(3) Uani 1 1 d . . . . .
C17 C 0.51107(18) 0.40415(9) 0.59176(9) 0.0543(5) Uani 1 1 d . . . . .
H17 H 0.502604 0.361510 0.564368 0.065 Uiso 1 1 calc R U . . .
C18 C 0.60539(17) 0.40798(11) 0.64281(10) 0.0577(5) Uani 1 1 d . . . . .
H18 H 0.660868 0.368142 0.649997 0.069 Uiso 1 1 calc R U . . .
C19 C 0.61884(14) 0.46919(10) 0.68302(9) 0.0495(4) Uani 1 1 d . . . . .
H19 H 0.683849 0.471213 0.717745 0.059 Uiso 1 1 calc R U . . .
C20 C 0.53850(12) 0.52838(9) 0.67363(7) 0.0367(3) Uani 1 1 d . . . . .
C21 C 0.32712(19) 0.45797(10) 0.52433(8) 0.0548(4) Uani 1 1 d . . . . .
H21A H 0.341573 0.493051 0.490083 0.082 Uiso 1 1 calc R U . . .
H21B H 0.252222 0.470847 0.540155 0.082 Uiso 1 1 calc R U . . .
H21C H 0.321436 0.407440 0.506438 0.082 Uiso 1 1 calc R U . . .
C22 C 0.55625(13) 0.59582(10) 0.71711(7) 0.0427(3) Uani 1 1 d . . . . .
H22A H 0.491109 0.599011 0.743423 0.064 Uiso 1 1 calc R U . . .
H22B H 0.556503 0.640576 0.690113 0.064 Uiso 1 1 calc R U . . .
H22C H 0.632704 0.591761 0.746106 0.064 Uiso 1 1 calc R U . . .
C23 C 0.29979(11) 0.41840(7) 0.78852(6) 0.0271(2) Uani 1 1 d . . . . .
C24 C 0.37313(11) 0.42032(7) 0.84958(6) 0.0291(3) Uani 1 1 d . . . . .
C25 C 0.36615(13) 0.36489(8) 0.89593(7) 0.0353(3) Uani 1 1 d . . . . .
H25 H 0.415556 0.367170 0.937223 0.042 Uiso 1 1 calc R U . . .
C26 C 0.28680(14) 0.30638(8) 0.88159(7) 0.0358(3) Uani 1 1 d . . . . .
C27 C 0.21362(13) 0.30233(8) 0.82132(7) 0.0346(3) Uani 1 1 d . . . . .
H27 H 0.159379 0.262160 0.811713 0.041 Uiso 1 1 calc R U . . .
C28 C 0.22112(11) 0.35775(7) 0.77560(6) 0.0296(3) Uani 1 1 d D . . . .
C29 C 0.46419(13) 0.48026(8) 0.86536(6) 0.0325(3) Uani 1 1 d . . . . .
C30 C 0.58402(13) 0.46486(9) 0.86035(7) 0.0394(3) Uani 1 1 d . . . . .
C31 C 0.66908(15) 0.52018(11) 0.87697(8) 0.0509(4) Uani 1 1 d . . . . .
H31 H 0.750607 0.510372 0.874003 0.061 Uiso 1 1 calc R U . . .
C32 C 0.63632(17) 0.58930(11) 0.89774(8) 0.0562(5) Uani 1 1 d . . . . .
H32 H 0.695391 0.626485 0.908962 0.067 Uiso 1 1 calc R U . . .
C33 C 0.51860(17) 0.60443(10) 0.90224(8) 0.0513(4) Uani 1 1 d . . . . .
H33 H 0.496979 0.652223 0.916146 0.062 Uiso 1 1 calc R U . . .
C34 C 0.43046(14) 0.55027(9) 0.88657(7) 0.0398(3) Uani 1 1 d . . . . .
C35 C 0.62085(15) 0.38975(10) 0.83734(9) 0.0496(4) Uani 1 1 d . . . . .
H35A H 0.603688 0.351402 0.868320 0.074 Uiso 1 1 calc R U . . .
H35B H 0.706618 0.390065 0.834712 0.074 Uiso 1 1 calc R U . . .
H35C H 0.576117 0.379069 0.794058 0.074 Uiso 1 1 calc R U . . .
C36 C 0.30275(17) 0.56610(10) 0.89466(10) 0.0532(4) Uani 1 1 d . . . . .
H36A H 0.250359 0.554755 0.853767 0.080 Uiso 1 1 calc R U . . .
H36B H 0.294509 0.618681 0.905553 0.080 Uiso 1 1 calc R U . . .
H36C H 0.280282 0.535169 0.929930 0.080 Uiso 1 1 calc R U . . .
C45 C 0.27905(14) 0.75589(9) 0.51029(7) 0.0414(3) Uani 1 1 d D . . . .
C46 C 0.28156(17) 0.24483(10) 0.92942(8) 0.0500(4) Uani 1 1 d . . . . .
F1B F 0.3917(3) 0.7787(3) 0.5092(3) 0.0605(12) Uani 0.610(19) 1 d D U P A 1
F2B F 0.2387(9) 0.7360(4) 0.4507(3) 0.078(2) Uani 0.610(19) 1 d D U P A 1
F3B F 0.2260(7) 0.8198(2) 0.5242(3) 0.0634(11) Uani 0.610(19) 1 d D U P A 1
C37B C 0.1396(10) 0.3612(7) 0.7106(4) 0.0297(17) Uani 0.472(18) 1 d D U P B 1
C38B C 0.1850(9) 0.3323(5) 0.6562(3) 0.0380(15) Uani 0.472(18) 1 d D U P B 1
C39B C 0.1128(10) 0.3330(6) 0.5951(3) 0.0523(19) Uani 0.472(18) 1 d D U P B 1
H39B H 0.143182 0.314654 0.557702 0.063 Uiso 0.472(18) 1 calc R U P B 1
C40B C -0.0018(9) 0.3601(6) 0.5890(4) 0.056(2) Uani 0.472(18) 1 d D U P B 1
H40B H -0.050051 0.361103 0.547365 0.067 Uiso 0.472(18) 1 calc R U P B 1
C41B C -0.0472(7) 0.3859(6) 0.6435(5) 0.0539(18) Uani 0.472(18) 1 d D U P B 1
H41B H -0.127203 0.403468 0.638694 0.065 Uiso 0.472(18) 1 calc R U P B 1
C42B C 0.0217(8) 0.3868(7) 0.7049(5) 0.0365(17) Uani 0.472(18) 1 d D U P B 1
C43B C 0.3071(9) 0.2982(6) 0.6632(4) 0.0499(17) Uani 0.472(18) 1 d D U P B 1
H43A H 0.308624 0.253065 0.689822 0.075 Uiso 0.472(18) 1 calc R U P B 1
H43B H 0.365956 0.333750 0.684501 0.075 Uiso 0.472(18) 1 calc R U P B 1
H43C H 0.326448 0.285587 0.619853 0.075 Uiso 0.472(18) 1 calc R U P B 1
C44B C -0.0283(10) 0.4135(7) 0.7646(6) 0.056(2) Uani 0.472(18) 1 d D U P B 1
H44A H -0.107445 0.435364 0.751128 0.084 Uiso 0.472(18) 1 calc R U P B 1
H44B H 0.025135 0.450970 0.787411 0.084 Uiso 0.472(18) 1 calc R U P B 1
H44C H -0.035216 0.371383 0.793863 0.084 Uiso 0.472(18) 1 calc R U P B 1
F1A F 0.3746(11) 0.7923(7) 0.5163(4) 0.091(3) Uani 0.390(19) 1 d D U P A 2
F2A F 0.2683(12) 0.7237(6) 0.4510(4) 0.070(2) Uani 0.390(19) 1 d D U P A 2
F3A F 0.1817(13) 0.7983(8) 0.5006(8) 0.085(4) Uani 0.390(19) 1 d D U P A 2
C37A C 0.1560(8) 0.3458(7) 0.7075(4) 0.0283(15) Uani 0.528(18) 1 d D U P B 2
C38A C 0.2145(8) 0.3115(5) 0.6598(3) 0.0376(14) Uani 0.528(18) 1 d D U P B 2
C39A C 0.1527(8) 0.3045(6) 0.5970(3) 0.0552(15) Uani 0.528(18) 1 d D U P B 2
H39A H 0.190328 0.280771 0.564401 0.066 Uiso 0.528(18) 1 calc R U P B 2
C40A C 0.0385(9) 0.3310(6) 0.5809(3) 0.0567(17) Uani 0.528(18) 1 d D U P B 2
H40A H -0.001584 0.325502 0.537420 0.068 Uiso 0.528(18) 1 calc R U P B 2
C41A C -0.0189(8) 0.3655(4) 0.6273(4) 0.0499(16) Uani 0.528(18) 1 d D U P B 2
H41A H -0.097712 0.384214 0.615650 0.060 Uiso 0.528(18) 1 calc R U P B 2
C42A C 0.0396(8) 0.3729(6) 0.6914(4) 0.0373(14) Uani 0.528(18) 1 d D U P B 2
C43A C 0.3376(8) 0.2791(5) 0.6777(4) 0.0487(14) Uani 0.528(18) 1 d D U P B 2
H43D H 0.392663 0.317915 0.696894 0.073 Uiso 0.528(18) 1 calc R U P B 2
H43E H 0.365252 0.259310 0.638373 0.073 Uiso 0.528(18) 1 calc R U P B 2
H43F H 0.335114 0.238935 0.709514 0.073 Uiso 0.528(18) 1 calc R U P B 2
C44A C -0.0234(8) 0.4091(5) 0.7424(5) 0.0485(17) Uani 0.528(18) 1 d D U P B 2
H44D H -0.033057 0.372849 0.776683 0.073 Uiso 0.528(18) 1 calc R U P B 2
H44E H -0.102200 0.426602 0.722097 0.073 Uiso 0.528(18) 1 calc R U P B 2
H44F H 0.023920 0.451282 0.761724 0.073 Uiso 0.528(18) 1 calc R U P B 2

loop_
_atom_site_aniso_label
_atom_site_aniso_U_11
_atom_site_aniso_U_22
_atom_site_aniso_U_33
_atom_site_aniso_U_23
_atom_site_aniso_U_13
_atom_site_aniso_U_12
Fe1 0.04562(14) 0.02859(12) 0.02742(12) 0.00820(8) 0.00776(9) 0.00332(8)
F4 0.0928(8) 0.0712(7) 0.0345(5) 0.0233(5) -0.0103(5) -0.0315(6)
F5 0.1538(14) 0.0444(6) 0.0640(7) 0.0263(5) 0.0251(8) 0.0143(7)
F6 0.0840(8) 0.0878(9) 0.0497(6) 0.0287(6) 0.0030(5) -0.0423(7)
C1 0.0270(6) 0.0273(6) 0.0240(5) 0.0014(5) 0.0024(4) -0.0017(5)
C2 0.0260(6) 0.0281(6) 0.0283(6) 0.0021(5) 0.0023(5) -0.0006(5)
C3 0.0306(6) 0.0304(7) 0.0328(7) 0.0048(5) 0.0016(5) 0.0029(5)
C4 0.0378(7) 0.0330(7) 0.0277(6) 0.0074(5) 0.0033(5) -0.0013(5)
C5 0.0365(7) 0.0372(7) 0.0255(6) 0.0030(5) 0.0084(5) 0.0008(5)
C6 0.0294(6) 0.0302(6) 0.0232(6) -0.0004(5) 0.0032(5) -0.0006(5)
C7 0.0281(6) 0.0276(6) 0.0403(7) 0.0090(5) 0.0087(5) 0.0049(5)
C8 0.0282(7) 0.0322(7) 0.0692(10) 0.0075(7) 0.0095(7) 0.0040(5)
C9 0.0321(8) 0.0453(9) 0.0972(15) 0.0149(9) 0.0259(8) 0.0043(7)
C10 0.0453(9) 0.0592(11) 0.0868(14) 0.0303(10) 0.0402(9) 0.0175(8)
C11 0.0580(10) 0.0514(9) 0.0491(9) 0.0163(7) 0.0278(8) 0.0203(8)
C12 0.0389(7) 0.0374(7) 0.0386(7) 0.0086(6) 0.0134(6) 0.0076(6)
C13 0.0336(8) 0.0453(9) 0.0909(14) -0.0134(9) -0.0024(8) -0.0024(7)
C14 0.0537(9) 0.0583(10) 0.0361(8) -0.0077(7) 0.0096(7) -0.0045(8)
C15 0.0351(7) 0.0334(7) 0.0291(6) 0.0053(5) 0.0132(5) 0.0034(5)
C16 0.0566(9) 0.0355(7) 0.0370(8) 0.0017(6) 0.0193(7) 0.0040(6)
C17 0.0777(12) 0.0367(8) 0.0565(10) 0.0048(7) 0.0364(9) 0.0131(8)
C18 0.0572(10) 0.0516(10) 0.0713(12) 0.0242(9) 0.0327(9) 0.0262(8)
C19 0.0363(8) 0.0590(10) 0.0558(10) 0.0211(8) 0.0158(7) 0.0152(7)
C20 0.0299(6) 0.0455(8) 0.0368(7) 0.0105(6) 0.0121(5) 0.0048(6)
C21 0.0812(13) 0.0405(9) 0.0424(9) -0.0101(7) 0.0077(8) -0.0049(8)
C22 0.0315(7) 0.0592(10) 0.0360(7) 0.0023(7) 0.0008(6) -0.0005(6)
C23 0.0296(6) 0.0269(6) 0.0255(6) 0.0017(5) 0.0063(5) 0.0016(5)
C24 0.0314(6) 0.0292(6) 0.0269(6) 0.0007(5) 0.0049(5) 0.0003(5)
C25 0.0407(7) 0.0377(7) 0.0265(6) 0.0048(5) 0.0018(5) -0.0022(6)
C26 0.0463(8) 0.0331(7) 0.0282(6) 0.0065(5) 0.0062(6) -0.0039(6)
C27 0.0414(7) 0.0323(7) 0.0305(7) 0.0020(5) 0.0067(5) -0.0080(6)
C28 0.0332(6) 0.0306(6) 0.0257(6) 0.0017(5) 0.0063(5) -0.0014(5)
C29 0.0373(7) 0.0359(7) 0.0233(6) 0.0024(5) 0.0016(5) -0.0058(6)
C30 0.0366(7) 0.0481(9) 0.0322(7) 0.0078(6) 0.0008(5) -0.0032(6)
C31 0.0385(8) 0.0696(11) 0.0424(9) 0.0061(8) -0.0011(7) -0.0136(8)
C32 0.0588(10) 0.0661(11) 0.0422(9) -0.0057(8) 0.0018(7) -0.0319(9)
C33 0.0688(11) 0.0465(9) 0.0398(8) -0.0124(7) 0.0117(7) -0.0207(8)
C34 0.0500(8) 0.0396(8) 0.0309(7) -0.0056(6) 0.0096(6) -0.0084(6)
C35 0.0412(8) 0.0525(10) 0.0564(10) 0.0132(8) 0.0118(7) 0.0096(7)
C36 0.0591(10) 0.0426(9) 0.0627(11) -0.0140(8) 0.0248(8) -0.0022(7)
C45 0.0474(8) 0.0416(8) 0.0351(8) 0.0124(6) 0.0058(6) 0.0029(7)
C46 0.0682(11) 0.0469(9) 0.0334(8) 0.0114(7) 0.0022(7) -0.0143(8)
F1B 0.0413(16) 0.065(2) 0.076(3) 0.0412(17) 0.0104(15) -0.0056(17)
F2B 0.110(4) 0.075(3) 0.0380(17) 0.0280(17) -0.0252(17) -0.046(3)
F3B 0.086(2) 0.0465(15) 0.063(2) 0.0291(13) 0.0271(17) 0.0209(14)
C37B 0.044(3) 0.020(4) 0.025(2) 0.0003(17) 0.0058(19) -0.003(2)
C38B 0.046(4) 0.037(4) 0.032(2) -0.001(2) 0.0120(19) -0.009(2)
C39B 0.065(4) 0.064(4) 0.0277(19) -0.003(2) 0.006(2) -0.026(3)
C40B 0.062(4) 0.066(4) 0.033(3) 0.007(3) -0.012(3) -0.024(3)
C41B 0.048(3) 0.063(4) 0.047(3) 0.017(3) -0.007(2) -0.011(2)
C42B 0.035(3) 0.037(4) 0.036(3) 0.003(3) 0.000(2) -0.001(2)
C43B 0.060(4) 0.054(4) 0.041(3) -0.004(2) 0.023(3) 0.003(3)
C44B 0.043(3) 0.075(4) 0.052(5) 0.010(4) 0.011(4) 0.022(3)
F1A 0.141(7) 0.083(4) 0.039(2) 0.022(2) -0.027(3) -0.079(4)
F2A 0.125(6) 0.062(3) 0.019(2) 0.0137(16) -0.004(2) 0.007(3)
F3A 0.094(5) 0.077(5) 0.096(6) 0.062(5) 0.051(5) 0.046(4)
C37A 0.034(2) 0.021(4) 0.029(2) 0.0026(16) 0.0019(16) -0.0058(18)
C38A 0.046(3) 0.041(3) 0.0283(17) -0.0013(18) 0.0133(18) -0.007(2)
C39A 0.066(3) 0.070(4) 0.0310(18) -0.005(2) 0.0140(19) -0.018(3)
C40A 0.069(4) 0.069(4) 0.0291(19) 0.003(2) -0.003(2) -0.023(3)
C41A 0.051(3) 0.052(3) 0.041(3) 0.003(2) -0.013(2) -0.010(2)
C42A 0.042(3) 0.033(3) 0.036(3) -0.001(2) 0.001(2) -0.0017(19)
C43A 0.050(3) 0.053(4) 0.048(3) -0.006(2) 0.023(2) 0.003(2)
C44A 0.042(3) 0.051(2) 0.049(4) -0.004(3) -0.005(3) 0.0075(19)

loop_
_atom_type_symbol
_atom_type_description
_atom_type_scat_dispersion_real
_atom_type_scat_dispersion_imag
_atom_type_scat_source
C C 0.0181 0.0091 'International Tables Vol C Tables 4.2.6.8 and 6.1.1.4'
F F 0.0727 0.0534 'International Tables Vol C Tables 4.2.6.8 and 6.1.1.4'
Fe Fe -1.1336 3.1974 'International Tables Vol C Tables 4.2.6.8 and 6.1.1.4'
H H 0.0000 0.0000 'International Tables Vol C Tables 4.2.6.8 and 6.1.1.4'

loop_
_citation_id
_citation_doi
_citation_year
1 10.1039/D2DT03531F 2022

loop_
_exptl_crystal_face_index_h
_exptl_crystal_face_index_k
_exptl_crystal_face_index_l
_exptl_crystal_face_perp_dist
5 0 4 0.1727
-3 5 3 0.2219
3 -5 -3 0.3078
2 5 0 0.1608
1 -5 -5 0.3147
-1 5 5 0.2442
-5 -5 4 0.1397
0 1 -5 0.1891
0 -3 5 0.2003
-1 5 0 0.1742
1 -5 1 0.2993
0 -1 -5 0.2283
3 -2 5 0.1732
1 3 5 0.2463
-1 -1 -5 0.1952
3 5 2 0.1505
5 2 -3 0.1809
4 -2 -5 0.2437
1 5 1 0.1433
2 2 -5 0.1524
-1 -5 -2 0.2735
-2 5 -1 0.1538
-2 3 -5 0.1609
-5 3 -4 0.1509
1 -1 -5 0.2462

loop_
_geom_angle_atom_site_label_1
_geom_angle_atom_site_label_2
_geom_angle_atom_site_label_3
_geom_angle
_geom_angle_site_symmetry_1
_geom_angle_site_symmetry_3
_geom_angle_publ_flag
C23 Fe1 C1 170.03(5) . . ?
C2 C1 Fe1 132.10(9) . . ?
C2 C1 C6 117.59(11) . . ?
C6 C1 Fe1 110.31(9) . . ?
C1 C2 C7 118.84(11) . . ?
C3 C2 C1 120.90(12) . . ?
C3 C2 C7 120.26(11) . . ?
C2 C3 H3 120.1 . . ?
C4 C3 C2 119.80(12) . . ?
C4 C3 H3 120.1 . . ?
C3 C4 C45 121.21(13) . . ?
C5 C4 C3 120.66(12) . . ?
C5 C4 C45 118.14(13) . . ?
C4 C5 H5 120.4 . . ?
C6 C5 C4 119.21(12) . . ?
C6 C5 H5 120.4 . . ?
C1 C6 C15 116.74(11) . . ?
C5 C6 C1 121.85(12) . . ?
C5 C6 C15 121.41(11) . . ?
C8 C7 C2 118.59(13) . . ?
C12 C7 C2 120.16(12) . . ?
C12 C7 C8 121.24(13) . . ?
C7 C8 C13 121.16(14) . . ?
C9 C8 C7 118.37(17) . . ?
C9 C8 C13 120.46(16) . . ?
C8 C9 H9 119.5 . . ?
C10 C9 C8 120.99(17) . . ?
C10 C9 H9 119.5 . . ?
C9 C10 H10 119.7 . . ?
C9 C10 C11 120.52(15) . . ?
C11 C10 H10 119.7 . . ?
C10 C11 H11 119.9 . . ?
C10 C11 C12 120.28(18) . . ?
C12 C11 H11 119.9 . . ?
C7 C12 C11 118.58(15) . . ?
C7 C12 C14 121.13(13) . . ?
C11 C12 C14 120.28(15) . . ?
C8 C13 H13A 109.5 . . ?
C8 C13 H13B 109.5 . . ?
C8 C13 H13C 109.5 . . ?
H13A C13 H13B 109.5 . . ?
H13A C13 H13C 109.5 . . ?
H13B C13 H13C 109.5 . . ?
C12 C14 H14A 109.5 . . ?
C12 C14 H14B 109.5 . . ?
C12 C14 H14C 109.5 . . ?
H14A C14 H14B 109.5 . . ?
H14A C14 H14C 109.5 . . ?
H14B C14 H14C 109.5 . . ?
C16 C15 C6 119.89(13) . . ?
C20 C15 C6 118.92(12) . . ?
C20 C15 C16 121.15(13) . . ?
C15 C16 C21 120.93(14) . . ?
C17 C16 C15 118.14(16) . . ?
C17 C16 C21 120.93(16) . . ?
C16 C17 H17 119.5 . . ?
C18 C17 C16 121.02(17) . . ?
C18 C17 H17 119.5 . . ?
C17 C18 H18 119.9 . . ?
C19 C18 C17 120.26(15) . . ?
C19 C18 H18 119.9 . . ?
C18 C19 H19 119.5 . . ?
C18 C19 C20 121.03(17) . . ?
C20 C19 H19 119.5 . . ?
C15 C20 C22 121.25(13) . . ?
C19 C20 C15 118.40(15) . . ?
C19 C20 C22 120.33(15) . . ?
C16 C21 H21A 109.5 . . ?
C16 C21 H21B 109.5 . . ?
C16 C21 H21C 109.5 . . ?
H21A C21 H21B 109.5 . . ?
H21A C21 H21C 109.5 . . ?
H21B C21 H21C 109.5 . . ?
C20 C22 H22A 109.5 . . ?
C20 C22 H22B 109.5 . . ?
C20 C22 H22C 109.5 . . ?
H22A C22 H22B 109.5 . . ?
H22A C22 H22C 109.5 . . ?
H22B C22 H22C 109.5 . . ?
C24 C23 Fe1 127.45(9) . . ?
C24 C23 C28 117.55(11) . . ?
C28 C23 Fe1 114.96(9) . . ?
C23 C24 C29 120.73(11) . . ?
C25 C24 C23 120.96(12) . . ?
C25 C24 C29 118.26(12) . . ?
C24 C25 H25 120.1 . . ?
C26 C25 C24 119.78(12) . . ?
C26 C25 H25 120.1 . . ?
C25 C26 C27 120.79(12) . . ?
C25 C26 C46 120.62(13) . . ?
C27 C26 C46 118.55(13) . . ?
C26 C27 H27 120.5 . . ?
C28 C27 C26 119.00(13) . . ?
C28 C27 H27 120.5 . . ?
C23 C28 C37B 114.9(6) . . ?
C23 C28 C37A 119.8(5) . . ?
C27 C28 C23 121.92(12) . . ?
C27 C28 C37B 123.0(6) . . ?
C27 C28 C37A 117.7(5) . . ?
C30 C29 C24 118.98(13) . . ?
C30 C29 C34 120.66(14) . . ?
C34 C29 C24 120.33(13) . . ?
C29 C30 C35 120.93(14) . . ?
C31 C30 C29 118.79(16) . . ?
C31 C30 C35 120.28(15) . . ?
C30 C31 H31 119.6 . . ?
C32 C31 C30 120.79(17) . . ?
C32 C31 H31 119.6 . . ?
C31 C32 H32 119.8 . . ?
C33 C32 C31 120.32(15) . . ?
C33 C32 H32 119.8 . . ?
C32 C33 H33 119.6 . . ?
C32 C33 C34 120.74(17) . . ?
C34 C33 H33 119.6 . . ?
C29 C34 C36 120.89(13) . . ?
C33 C34 C29 118.69(15) . . ?
C33 C34 C36 120.39(15) . . ?
C30 C35 H35A 109.5 . . ?
C30 C35 H35B 109.5 . . ?
C30 C35 H35C 109.5 . . ?
H35A C35 H35B 109.5 . . ?
H35A C35 H35C 109.5 . . ?
H35B C35 H35C 109.5 . . ?
C34 C36 H36A 109.5 . . ?
C34 C36 H36B 109.5 . . ?
C34 C36 H36C 109.5 . . ?
H36A C36 H36B 109.5 . . ?
H36A C36 H36C 109.5 . . ?
H36B C36 H36C 109.5 . . ?
F1B C45 C4 111.7(2) . . ?
F1B C45 F3B 101.3(3) . . ?
F2B C45 C4 115.2(3) . . ?
F2B C45 F1B 105.7(4) . . ?
F2B C45 F3B 109.4(4) . . ?
F3B C45 C4 112.53(19) . . ?
F1A C45 C4 115.2(4) . . ?
F1A C45 F2A 106.0(7) . . ?
F1A C45 F3A 113.4(6) . . ?
F2A C45 C4 109.2(5) . . ?
F3A C45 C4 112.8(3) . . ?
F3A C45 F2A 98.5(8) . . ?
F4 C46 F5 106.63(16) . . ?
F4 C46 F6 106.25(14) . . ?
F4 C46 C26 113.58(14) . . ?
F5 C46 C26 112.32(14) . . ?
F6 C46 F5 104.76(15) . . ?
F6 C46 C26 112.66(15) . . ?
C38B C37B C28 116.7(6) . . ?
C42B C37B C28 122.4(6) . . ?
C42B C37B C38B 120.7(6) . . ?
C37B C38B C43B 121.0(6) . . ?
C39B C38B C37B 119.1(6) . . ?
C39B C38B C43B 119.9(6) . . ?
C38B C39B H39B 119.9 . . ?
C40B C39B C38B 120.2(6) . . ?
C40B C39B H39B 119.9 . . ?
C39B C40B H40B 119.9 . . ?
C39B C40B C41B 120.2(5) . . ?
C41B C40B H40B 119.9 . . ?
C40B C41B H41B 119.3 . . ?
C40B C41B C42B 121.4(6) . . ?
C42B C41B H41B 119.3 . . ?
C37B C42B C44B 120.3(7) . . ?
C41B C42B C37B 118.2(6) . . ?
C41B C42B C44B 121.6(6) . . ?
C38B C43B H43A 109.5 . . ?
C38B C43B H43B 109.5 . . ?
C38B C43B H43C 109.5 . . ?
H43A C43B H43B 109.5 . . ?
H43A C43B H43C 109.5 . . ?
H43B C43B H43C 109.5 . . ?
C42B C44B H44A 109.5 . . ?
C42B C44B H44B 109.5 . . ?
C42B C44B H44C 109.5 . . ?
H44A C44B H44B 109.5 . . ?
H44A C44B H44C 109.5 . . ?
H44B C44B H44C 109.5 . . ?
C38A C37A C28 120.1(5) . . ?
C42A C37A C28 119.1(5) . . ?
C42A C37A C38A 120.7(6) . . ?
C37A C38A C43A 120.8(5) . . ?
C39A C38A C37A 118.1(6) . . ?
C39A C38A C43A 121.1(5) . . ?
C38A C39A H39A 119.2 . . ?
C40A C39A C38A 121.6(5) . . ?
C40A C39A H39A 119.2 . . ?
C39A C40A H40A 119.7 . . ?
C39A C40A C41A 120.6(5) . . ?
C41A C40A H40A 119.7 . . ?
C40A C41A H41A 120.2 . . ?
C40A C41A C42A 119.7(5) . . ?
C42A C41A H41A 120.2 . . ?
C37A C42A C44A 120.8(6) . . ?
C41A C42A C37A 119.4(6) . . ?
C41A C42A C44A 119.9(6) . . ?
C38A C43A H43D 109.5 . . ?
C38A C43A H43E 109.5 . . ?
C38A C43A H43F 109.5 . . ?
H43D C43A H43E 109.5 . . ?
H43D C43A H43F 109.5 . . ?
H43E C43A H43F 109.5 . . ?
C42A C44A H44D 109.5 . . ?
C42A C44A H44E 109.5 . . ?
C42A C44A H44F 109.5 . . ?
H44D C44A H44E 109.5 . . ?
H44D C44A H44F 109.5 . . ?
H44E C44A H44F 109.5 . . ?

loop_
_geom_bond_atom_site_label_1
_geom_bond_atom_site_label_2
_geom_bond_distance
_geom_bond_site_symmetry_2
_geom_bond_publ_flag
Fe1 C1 2.0386(12) . ?
Fe1 C23 2.0344(12) . ?
F4 C46 1.336(2) . ?
F5 C46 1.339(2) . ?
F6 C46 1.337(2) . ?
C1 C2 1.4042(17) . ?
C1 C6 1.4087(17) . ?
C2 C3 1.3951(18) . ?
C2 C7 1.4984(18) . ?
C3 H3 0.9500 . ?
C3 C4 1.3904(19) . ?
C4 C5 1.388(2) . ?
C4 C45 1.4983(19) . ?
C5 H5 0.9500 . ?
C5 C6 1.3866(18) . ?
C6 C15 1.4948(18) . ?
C7 C8 1.406(2) . ?
C7 C12 1.397(2) . ?
C8 C9 1.391(2) . ?
C8 C13 1.502(3) . ?
C9 H9 0.9500 . ?
C9 C10 1.378(3) . ?
C10 H10 0.9500 . ?
C10 C11 1.385(3) . ?
C11 H11 0.9500 . ?
C11 C12 1.402(2) . ?
C12 C14 1.503(2) . ?
C13 H13A 0.9800 . ?
C13 H13B 0.9800 . ?
C13 H13C 0.9800 . ?
C14 H14A 0.9800 . ?
C14 H14B 0.9800 . ?
C14 H14C 0.9800 . ?
C15 C16 1.407(2) . ?
C15 C20 1.407(2) . ?
C16 C17 1.394(2) . ?
C16 C21 1.504(2) . ?
C17 H17 0.9500 . ?
C17 C18 1.388(3) . ?
C18 H18 0.9500 . ?
C18 C19 1.375(3) . ?
C19 H19 0.9500 . ?
C19 C20 1.395(2) . ?
C20 C22 1.506(2) . ?
C21 H21A 0.9800 . ?
C21 H21B 0.9800 . ?
C21 H21C 0.9800 . ?
C22 H22A 0.9800 . ?
C22 H22B 0.9800 . ?
C22 H22C 0.9800 . ?
C23 C24 1.4054(17) . ?
C23 C28 1.4087(18) . ?
C24 C25 1.3931(19) . ?
C24 C29 1.4940(18) . ?
C25 H25 0.9500 . ?
C25 C26 1.387(2) . ?
C26 C27 1.393(2) . ?
C26 C46 1.492(2) . ?
C27 H27 0.9500 . ?
C27 C28 1.3849(19) . ?
C28 C37B 1.515(8) . ?
C28 C37A 1.506(7) . ?
C29 C30 1.403(2) . ?
C29 C34 1.405(2) . ?
C30 C31 1.392(2) . ?
C30 C35 1.512(2) . ?
C31 H31 0.9500 . ?
C31 C32 1.384(3) . ?
C32 H32 0.9500 . ?
C32 C33 1.376(3) . ?
C33 H33 0.9500 . ?
C33 C34 1.398(2) . ?
C34 C36 1.506(2) . ?
C35 H35A 0.9800 . ?
C35 H35B 0.9800 . ?
C35 H35C 0.9800 . ?
C36 H36A 0.9800 . ?
C36 H36B 0.9800 . ?
C36 H36C 0.9800 . ?
C45 F1B 1.343(4) . ?
C45 F2B 1.299(6) . ?
C45 F3B 1.348(4) . ?
C45 F1A 1.254(8) . ?
C45 F2A 1.345(8) . ?
C45 F3A 1.331(6) . ?
C37B C38B 1.404(8) . ?
C37B C42B 1.400(8) . ?
C38B C39B 1.399(8) . ?
C38B C43B 1.499(7) . ?
C39B H39B 0.9500 . ?
C39B C40B 1.374(9) . ?
C40B H40B 0.9500 . ?
C40B C41B 1.384(8) . ?
C41B H41B 0.9500 . ?
C41B C42B 1.390(8) . ?
C42B C44B 1.508(7) . ?
C43B H43A 0.9800 . ?
C43B H43B 0.9800 . ?
C43B H43C 0.9800 . ?
C44B H44A 0.9800 . ?
C44B H44B 0.9800 . ?
C44B H44C 0.9800 . ?
C37A C38A 1.407(7) . ?
C37A C42A 1.398(7) . ?
C38A C39A 1.387(7) . ?
C38A C43A 1.506(6) . ?
C39A H39A 0.9500 . ?
C39A C40A 1.372(7) . ?
C40A H40A 0.9500 . ?
C40A C41A 1.383(7) . ?
C41A H41A 0.9500 . ?
C41A C42A 1.398(8) . ?
C42A C44A 1.505(7) . ?
C43A H43D 0.9800 . ?
C43A H43E 0.9800 . ?
C43A H43F 0.9800 . ?
C44A H44D 0.9800 . ?
C44A H44E 0.9800 . ?
C44A H44F 0.9800 . ?

loop_
_geom_torsion_atom_site_label_1
_geom_torsion_atom_site_label_2
_geom_torsion_atom_site_label_3
_geom_torsion_atom_site_label_4
_geom_torsion
_geom_torsion_site_symmetry_1
_geom_torsion_site_symmetry_2
_geom_torsion_site_symmetry_3
_geom_torsion_site_symmetry_4
_geom_torsion_publ_flag
Fe1 C1 C2 C3 179.64(10) . . . . ?
Fe1 C1 C2 C7 -0.61(18) . . . . ?
Fe1 C1 C6 C5 -179.48(10) . . . . ?
Fe1 C1 C6 C15 -0.48(14) . . . . ?
Fe1 C23 C24 C25 176.35(10) . . . . ?
Fe1 C23 C24 C29 -6.20(18) . . . . ?
Fe1 C23 C28 C27 -176.72(11) . . . . ?
Fe1 C23 C28 C37B -1.3(4) . . . . ?
Fe1 C23 C28 C37A 12.5(4) . . . . ?
C1 C2 C3 C4 -0.2(2) . . . . ?
C1 C2 C7 C8 -89.15(15) . . . . ?
C1 C2 C7 C12 89.37(16) . . . . ?
C1 C6 C15 C16 98.67(15) . . . . ?
C1 C6 C15 C20 -78.93(16) . . . . ?
C2 C1 C6 C5 0.12(18) . . . . ?
C2 C1 C6 C15 179.12(11) . . . . ?
C2 C3 C4 C5 0.0(2) . . . . ?
C2 C3 C4 C45 179.51(13) . . . . ?
C2 C7 C8 C9 177.51(13) . . . . ?
C2 C7 C8 C13 -2.9(2) . . . . ?
C2 C7 C12 C11 -177.21(13) . . . . ?
C2 C7 C12 C14 3.0(2) . . . . ?
C3 C2 C7 C8 90.60(16) . . . . ?
C3 C2 C7 C12 -90.87(16) . . . . ?
C3 C4 C5 C6 0.3(2) . . . . ?
C3 C4 C45 F1B 136.9(3) . . . . ?
C3 C4 C45 F2B -102.5(6) . . . . ?
C3 C4 C45 F3B 23.8(4) . . . . ?
C3 C4 C45 F1A 120.7(8) . . . . ?
C3 C4 C45 F2A -120.1(6) . . . . ?
C3 C4 C45 F3A -11.7(11) . . . . ?
C4 C5 C6 C1 -0.3(2) . . . . ?
C4 C5 C6 C15 -179.29(13) . . . . ?
C5 C4 C45 F1B -43.5(3) . . . . ?
C5 C4 C45 F2B 77.0(6) . . . . ?
C5 C4 C45 F3B -156.6(4) . . . . ?
C5 C4 C45 F1A -59.7(8) . . . . ?
C5 C4 C45 F2A 59.4(6) . . . . ?
C5 C4 C45 F3A 167.9(11) . . . . ?
C5 C6 C15 C16 -82.32(17) . . . . ?
C5 C6 C15 C20 100.07(15) . . . . ?
C6 C1 C2 C3 0.14(18) . . . . ?
C6 C1 C2 C7 179.89(11) . . . . ?
C6 C15 C16 C17 -176.96(13) . . . . ?
C6 C15 C16 C21 3.1(2) . . . . ?
C6 C15 C20 C19 177.25(13) . . . . ?
C6 C15 C20 C22 -4.30(19) . . . . ?
C7 C2 C3 C4 -179.93(12) . . . . ?
C7 C8 C9 C10 -0.2(2) . . . . ?
C8 C7 C12 C11 1.3(2) . . . . ?
C8 C7 C12 C14 -178.48(14) . . . . ?
C8 C9 C10 C11 1.1(3) . . . . ?
C9 C10 C11 C12 -0.8(3) . . . . ?
C10 C11 C12 C7 -0.4(2) . . . . ?
C10 C11 C12 C14 179.41(15) . . . . ?
C12 C7 C8 C9 -1.0(2) . . . . ?
C12 C7 C8 C13 178.58(14) . . . . ?
C13 C8 C9 C10 -179.80(16) . . . . ?
C15 C16 C17 C18 -0.5(2) . . . . ?
C16 C15 C20 C19 -0.3(2) . . . . ?
C16 C15 C20 C22 178.12(13) . . . . ?
C16 C17 C18 C19 0.2(3) . . . . ?
C17 C18 C19 C20 0.1(3) . . . . ?
C18 C19 C20 C15 0.0(2) . . . . ?
C18 C19 C20 C22 -178.51(15) . . . . ?
C20 C15 C16 C17 0.6(2) . . . . ?
C20 C15 C16 C21 -179.33(14) . . . . ?
C21 C16 C17 C18 179.42(16) . . . . ?
C23 C24 C25 C26 0.8(2) . . . . ?
C23 C24 C29 C30 -100.02(15) . . . . ?
C23 C24 C29 C34 81.67(17) . . . . ?
C23 C28 C37B C38B 86.8(10) . . . . ?
C23 C28 C37B C42B -97.7(12) . . . . ?
C23 C28 C37A C38A 80.4(9) . . . . ?
C23 C28 C37A C42A -96.1(10) . . . . ?
C24 C23 C28 C27 1.20(19) . . . . ?
C24 C23 C28 C37B 176.7(4) . . . . ?
C24 C23 C28 C37A -169.6(4) . . . . ?
C24 C25 C26 C27 -0.1(2) . . . . ?
C24 C25 C26 C46 177.41(15) . . . . ?
C24 C29 C30 C31 -178.12(13) . . . . ?
C24 C29 C30 C35 1.9(2) . . . . ?
C24 C29 C34 C33 178.62(13) . . . . ?
C24 C29 C34 C36 0.8(2) . . . . ?
C25 C24 C29 C30 77.50(17) . . . . ?
C25 C24 C29 C34 -100.80(16) . . . . ?
C25 C26 C27 C28 0.0(2) . . . . ?
C25 C26 C46 F4 13.0(2) . . . . ?
C25 C26 C46 F5 -108.06(18) . . . . ?
C25 C26 C46 F6 133.91(16) . . . . ?
C26 C27 C28 C23 -0.6(2) . . . . ?
C26 C27 C28 C37B -175.7(4) . . . . ?
C26 C27 C28 C37A 170.4(4) . . . . ?
C27 C26 C46 F4 -169.38(15) . . . . ?
C27 C26 C46 F5 69.5(2) . . . . ?
C27 C26 C46 F6 -48.5(2) . . . . ?
C27 C28 C37B C38B -97.8(10) . . . . ?
C27 C28 C37B C42B 77.7(12) . . . . ?
C27 C28 C37A C38A -90.8(9) . . . . ?
C27 C28 C37A C42A 92.7(10) . . . . ?
C28 C23 C24 C25 -1.27(19) . . . . ?
C28 C23 C24 C29 176.18(12) . . . . ?
C28 C37B C38B C39B 179.0(8) . . . . ?
C28 C37B C38B C43B 1.3(15) . . . . ?
C28 C37B C42B C41B -178.2(10) . . . . ?
C28 C37B C42B C44B 1.0(17) . . . . ?
C28 C37A C38A C39A -177.3(7) . . . . ?
C28 C37A C38A C43A 6.5(13) . . . . ?
C28 C37A C42A C41A 176.5(9) . . . . ?
C28 C37A C42A C44A -4.0(15) . . . . ?
C29 C24 C25 C26 -176.76(13) . . . . ?
C29 C30 C31 C32 -0.3(2) . . . . ?
C30 C29 C34 C33 0.3(2) . . . . ?
C30 C29 C34 C36 -177.49(14) . . . . ?
C30 C31 C32 C33 -0.1(3) . . . . ?
C31 C32 C33 C34 0.6(3) . . . . ?
C32 C33 C34 C29 -0.7(2) . . . . ?
C32 C33 C34 C36 177.10(16) . . . . ?
C34 C29 C30 C31 0.2(2) . . . . ?
C34 C29 C30 C35 -179.78(14) . . . . ?
C35 C30 C31 C32 179.63(15) . . . . ?
C45 C4 C5 C6 -179.27(13) . . . . ?
C46 C26 C27 C28 -177.55(14) . . . . ?
C37B C38B C39B C40B -1.6(12) . . . . ?
C38B C37B C42B C41B -2.9(18) . . . . ?
C38B C37B C42B C44B 176.2(10) . . . . ?
C38B C39B C40B C41B -0.9(10) . . . . ?
C39B C40B C41B C42B 1.4(12) . . . . ?
C40B C41B C42B C37B 0.5(15) . . . . ?
C40B C41B C42B C44B -178.7(8) . . . . ?
C42B C37B C38B C39B 3.5(17) . . . . ?
C42B C37B C38B C43B -174.2(10) . . . . ?
C43B C38B C39B C40B 176.1(6) . . . . ?
C37A C38A C39A C40A 1.0(11) . . . . ?
C38A C37A C42A C41A 0.1(16) . . . . ?
C38A C37A C42A C44A 179.5(9) . . . . ?
C38A C39A C40A C41A -0.2(9) . . . . ?
C39A C40A C41A C42A -0.7(10) . . . . ?
C40A C41A C42A C37A 0.7(14) . . . . ?
C40A C41A C42A C44A -178.7(7) . . . . ?
C42A C37A C38A C39A -0.9(14) . . . . ?
C42A C37A C38A C43A -177.1(9) . . . . ?
C43A C38A C39A C40A 177.1(6) . . . . ?

loop_
_exptl_oxdiff_crystal_face_indexfrac_h
_exptl_oxdiff_crystal_face_indexfrac_k
_exptl_oxdiff_crystal_face_indexfrac_l
_exptl_oxdiff_crystal_face_x
_exptl_oxdiff_crystal_face_y
_exptl_oxdiff_crystal_face_z
4.9999 0.0002 4.0000 -0.7328 -0.2584 0.1457
-2.9999 4.9999 2.9999 0.3507 0.1023 0.4939
2.9999 -4.9999 -2.9999 -0.3507 -0.1023 -0.4939
2.0000 5.0000 -0.0000 -0.0721 -0.4082 0.2956
0.9999 -4.9999 -4.9999 -0.0399 -0.0134 -0.5719
-0.9999 4.9999 4.9999 0.0399 0.0134 0.5719
-4.9999 -5.0001 3.9999 0.2284 0.7938 -0.0684
-0.0000 1.0000 -4.9999 0.2514 -0.2295 -0.1825
0.0000 -3.0000 4.9999 -0.3115 0.3284 0.0562
-0.9999 4.9999 -0.0000 0.2613 -0.1667 0.3261
1.0000 -4.9999 1.0000 -0.3056 0.2027 -0.2770
-0.0000 -1.0000 -4.9999 0.1914 -0.1306 -0.3089
3.0000 -1.9999 5.0000 -0.6149 0.0375 0.0888
1.0000 3.0000 4.9999 -0.2425 -0.0487 0.4251
-1.0000 -1.0000 -4.9999 0.3025 -0.0502 -0.2987
3.0000 5.0000 2.0000 -0.2718 -0.4167 0.3837
4.9999 2.0001 -2.9999 -0.3628 -0.6094 -0.0720
3.9999 -1.9999 -4.9999 -0.2832 -0.4032 -0.4129
1.0000 5.0000 1.0000 -0.0053 -0.2917 0.3549
1.9999 2.0000 -4.9999 0.0592 -0.4400 -0.1397
-1.0000 -5.0000 -1.9999 0.0496 0.2557 -0.4041
-1.9999 4.9999 -1.0000 0.4167 -0.1222 0.2872
-2.0000 2.9999 -5.0000 0.5338 -0.1674 -0.0358
-4.9999 2.9998 -4.0000 0.8229 0.1101 0.0439
0.9999 -1.0000 -4.9999 0.0802 -0.2111 -0.3191

loop_
_smtbx_masks_void_nr
_smtbx_masks_void_average_x
_smtbx_masks_void_average_y
_smtbx_masks_void_average_z
_smtbx_masks_void_volume
_smtbx_masks_void_count_electrons
_smtbx_masks_void_content
1 0.000 0.000 0.500 198.2 49.5 '1 C6H14'
2 0.000 0.500 1.000 198.2 49.5 '1 C6H14'
3 0.433 0.739 0.708 10.3 0.0 ?
4 0.433 0.761 0.208 10.3 0.0 ?
5 0.567 0.239 0.792 10.3 0.0 ?
6 0.567 0.261 0.292 10.3 0.0 ?
